data_7133959
loop_
_publ_author_name
'Andre, Christian M.'
'Szymczak, Nathaniel K.'

_publ_section_title
;
 Synthesis of heteroleptic bis-phosphine bis-NHC iron (0) complexes: a
 strategy to enhance small molecule activation.
;
_journal_issue 95
_journal_name_full 'Chemical communications (Cambridge, England)'
_journal_page_first 14037
_journal_page_last 14040
_journal_paper_doi 10.1039/d4cc05463f
_journal_volume 60
_journal_year 2024
_chemical_formula_moiety 'C29 H54 Fe N6 P2, F6 P, 2(C H2 Cl2), C24 H20 B'
_chemical_formula_sum 'C55 H78 B Cl4 F6 Fe N6 P3'
_chemical_formula_weight 1238.62
_space_group_crystal_system triclinic
_space_group_IT_number 2
_space_group_name_Hall '-P 1'
_space_group_name_H-M_alt 'P -1'
_symmetry_Int_Tables_number 2
_atom_sites_solution_primary dual
_audit_creation_date 2024-08-13
_audit_creation_method
;FinalCif V139 by Daniel Kratzert, Freiburg 2024, 
https://dkratzert.de/finalcif.html
;
_audit_update_record
;
2024-10-27 deposited with the CCDC.	2024-10-30 downloaded from the CCDC.
;
_cell_angle_alpha 76.017(3)
_cell_angle_beta 74.960(3)
_cell_angle_gamma 70.874(3)
_cell_formula_units_Z 2
_cell_length_a 12.7534(4)
_cell_length_b 13.1143(5)
_cell_length_c 20.0807(6)
_cell_measurement_reflns_used 29073
_cell_measurement_temperature 293
_cell_measurement_theta_max 69.1200
_cell_measurement_theta_min 2.3120
_cell_volume 3018.97(19)
_computing_cell_refinement 'CrysAlisPro 1.171.43.130a (Rigaku OD, 2024)'
_computing_data_collection 'DTREK_VERSION=d*TREK version 9.9.9.4 W9RSSI -- Aug 22 2012'
_computing_data_reduction 'CrysAlisPro 1.171.43.130a (Rigaku OD, 2024)'
_computing_molecular_graphics 'Olex2 1.5 (Dolomanov et al., 2009)'
_computing_publication_material 'Olex2 1.5 (Dolomanov et al., 2009)'
_computing_structure_refinement 'olex2.refine 1.5 (Bourhis et al., 2015)'
_computing_structure_solution 'SHELXT 2018/2 (Sheldrick, 2018)'
_diffrn_ambient_temperature 293
_diffrn_detector 'CCD plate'
_diffrn_measured_fraction_theta_full 0.9743
_diffrn_measured_fraction_theta_max 0.9590
_diffrn_measurement_details
;
List of Runs (angles in degrees, time in seconds):

  # Type    Start    End  Width  t~exp~   \w     \q     \k     \f   Frames
#--------------------------------------------------------------------------
  1  \w   -110.00  70.00   1.00    1.00    --  -20.00   0.00-180.00  180
  2  \w    -45.00   0.00   1.00    1.00    --  -20.00  72.00   0.00   45
  3  \w    -45.00   0.00   1.00    1.00    --  -20.00  72.00   0.00   45
  4  \w    -25.00  43.00   1.00    1.00    --  -20.00  36.00 120.00   68
  5  \w    -45.00   0.00   1.00    1.00    --  -20.00  72.00-180.00   45
  6  \w   -173.00-128.00   1.00    1.00    --  -92.00 -36.00 120.00   45
  7  \w   -133.00 -88.00   1.00    1.00    --  -92.00 -36.00 -60.00   45
  8  \w   -104.00 -59.00   1.00    1.00    --  -92.00  36.00  60.00   45
  9  \w   -122.00 -77.00   1.00    1.00    --  -92.00 -72.00  60.00   45
 10  \w   -174.00 -78.00   1.00    1.00    --  -92.00 -72.00-120.00   96
 11  \w    -93.00 -35.00   1.00    1.00    --  -92.00  36.00-120.00   58
 12  \w   -176.00 -77.00   1.00    1.00    --  -92.00 -72.00 -60.00   99
 13  \w   -147.00 -75.00   1.00    1.00    --  -92.00 -72.00-180.00   72
 14  \w   -176.00 -77.00   1.00    1.00    --  -92.00 -72.00 120.00   99
 15  \w   -177.00-116.00   1.00    1.00    --  -92.00 -36.00  60.00   61
 16  \w    -87.00  -9.00   1.00    1.00    --  -92.00  36.00 -60.00   78
 17  \w   -102.00 -14.00   1.00    1.00    --  -92.00  36.00   0.00   88
 18  \w   -102.00 -21.00   1.00    1.00    --  -92.00  72.00 120.00   81
 19  \w   -175.00-104.00   1.00    1.00    --  -92.00 -36.00   0.00   71
 20  \w   -104.00 -52.00   1.00    1.00    --  -92.00  72.00  60.00   52
 21  \w   -109.00 -14.00   1.00    1.00    --  -92.00  72.00-120.00   95
 22  \w   -105.00 -24.00   1.00    1.00    --  -92.00  36.00-120.00   81
 23  \w   -105.00  -2.00   1.00    1.00    --  -92.00  36.00-180.00  103
 24  \w   -106.00  -2.00   1.00    1.00    --  -92.00  72.00 -60.00  104
 25  \w   -106.00  -2.00   1.00    1.00    --  -92.00  72.00 -60.00  104
 26  \w   -107.00 -29.00   1.00    1.00    --  -92.00  72.00   0.00   78
 27  \w   -117.00 -72.00   1.00    1.00    --  -92.00  72.00 180.00   45
;
_diffrn_measurement_device 'abstract diffractometer'
_diffrn_measurement_device_type 'dtrek-CrysAlisPro-abstract goniometer imported rigaku-d*trek images'
_diffrn_measurement_method '\w scans'
_diffrn_orient_matrix_type 'CrysAlisPro convention (1999,Acta A55,543-557)'
_diffrn_orient_matrix_UB_11 -0.1273088000
_diffrn_orient_matrix_UB_12 0.0088267000
_diffrn_orient_matrix_UB_13 0.0175586000
_diffrn_orient_matrix_UB_21 0.0140929000
_diffrn_orient_matrix_UB_22 -0.0752377000
_diffrn_orient_matrix_UB_23 0.0709563000
_diffrn_orient_matrix_UB_31 -0.0244587000
_diffrn_orient_matrix_UB_32 0.1009455000
_diffrn_orient_matrix_UB_33 0.0340456000
_diffrn_radiation_monochromator graphite
_diffrn_radiation_probe x-ray
_diffrn_radiation_type 'Cu K\a'
_diffrn_radiation_wavelength 1.54184
_diffrn_reflns_av_R_equivalents 0.0428
_diffrn_reflns_av_sigmaI/netI 0.0367
_diffrn_reflns_av_unetI/netI 0.0285
_diffrn_reflns_Laue_measured_fraction_full 0.9719
_diffrn_reflns_Laue_measured_fraction_max 0.9583
_diffrn_reflns_limit_h_max 15
_diffrn_reflns_limit_h_min -15
_diffrn_reflns_limit_k_max 15
_diffrn_reflns_limit_k_min -15
_diffrn_reflns_limit_l_max 24
_diffrn_reflns_limit_l_min -23
_diffrn_reflns_number 46024
_diffrn_reflns_point_group_measured_fraction_full 0.9719
_diffrn_reflns_point_group_measured_fraction_max 0.9583
_diffrn_reflns_theta_full 66.9682
_diffrn_reflns_theta_max 69.4127
_diffrn_reflns_theta_min 2.3126
_diffrn_source 'fine-focus sealed X-ray tube'
_diffrn_source_type 'Enhance (Cu) X-ray Source'
_exptl_absorpt_coefficient_mu 4.877
_exptl_absorpt_correction_T_max 1.00000
_exptl_absorpt_correction_T_min 0.67743
_exptl_absorpt_correction_type multi-scan
_exptl_absorpt_process_details
;
CrysAlisPro 1.171.43.130a (Rigaku Oxford Diffraction, 2024)
Empirical absorption correction using spherical harmonics,
implemented in SCALE3 ABSPACK scaling algorithm.
;
_exptl_crystal_colour orange
_exptl_crystal_colour_primary orange
_exptl_crystal_density_diffrn 1.363
_exptl_crystal_description cube
_exptl_crystal_F_000 1146.455
_exptl_crystal_size_max 0.222
_exptl_crystal_size_mid 0.139
_exptl_crystal_size_min 0.135
_refine_diff_density_max 1.2861
_refine_diff_density_min -1.2763
_refine_diff_density_rms 0.1320
_refine_ls_d_res_high 0.8235
_refine_ls_d_res_low 19.1050
_refine_ls_goodness_of_fit_ref 1.0280
_refine_ls_hydrogen_treatment mixed
_refine_ls_matrix_type full
_refine_ls_number_constraints 125
_refine_ls_number_parameters 693
_refine_ls_number_reflns 10857
_refine_ls_number_restraints 0
_refine_ls_restrained_S_all 1.0280
_refine_ls_R_factor_all 0.0422
_refine_ls_R_factor_gt 0.0411
_refine_ls_shift/su_max -0.0007
_refine_ls_shift/su_mean 0.0000
_refine_ls_structure_factor_coef Fsqd
_refine_ls_weighting_details 'w=1/[\s^2^(Fo^2^)+(0.0799P)^2^+1.6927P] where P=(Fo^2^+2Fc^2^)/3'
_refine_ls_weighting_scheme calc
_refine_ls_wR_factor_gt 0.1145
_refine_ls_wR_factor_ref 0.1172
_reflns_Friedel_coverage 0.0
_reflns_limit_h_max 15
_reflns_limit_h_min -14
_reflns_limit_k_max 15
_reflns_limit_k_min -15
_reflns_limit_l_max 24
_reflns_limit_l_min 0
_reflns_number_gt 10628
_reflns_number_total 10857
_reflns_threshold_expression I>=2u(I)
_cod_data_source_file d4cc05463f2.cif
_cod_data_source_block CA1321
_cod_depositor_comments 'Adding full bibliography for 7133957--7133959.cif.'
_cod_original_cell_volume 3018.97(17)
_cod_database_code 7133959
_reflns_odcompleteness_iscentric 1
_reflns_odcompleteness_theta 66.97
_reflns_odcompleteness_completeness 97.43
_cell_oxdiff_measurement_reflns_used 29073
_cell_oxdiff_volume 3018.97(17)
_cell_oxdiff_angle_gamma 70.874(3)
_cell_oxdiff_angle_beta 74.960(3)
_cell_oxdiff_angle_alpha 76.017(3)
_cell_oxdiff_length_c 20.0807(6)
_cell_oxdiff_length_b 13.1143(5)
_cell_oxdiff_length_a 12.7534(4)
_chemical_oxdiff_formula C77H94B2FeN6P2
_olex2_refinement_description
;
1. Fixed Uiso
 At 1.2 times of:
  All C(H) groups, All C(H,H) groups
 At 1.5 times of:
  All C(H,H,H) groups
2.a Secondary CH2 refined with riding coordinates:
 C00N(H00a,H00b), C00O(H00c,H00d), C00T(H00e,H00f), C00Z(H00g,H00h), C016(H01a,
 H01b), C01D(H01f,H01g), C01E(H01h,H01i), C01H(H01j,H01k), C01I(H01l,H01m),
 C01J(H01n,H01o), C01N(H01q,H01r), C01T(H01w,H01x), C01W(H01z,Hb), C021(H02g,
 H02h), C024(H02i,H02j)
2.b Aromatic/amide H refined with riding coordinates:
 C017(H017), C01Q(H10), C01G(H6), C01A(H3), C00L(H00L), C01F(H5), C01P(H9),
 C01K(H7), C01L(H8), C01C(H4), C015(H015), C00R(H00R), C013(H013), C01S(H11),
 C010(H010), C018(H018), C019(H019), C01V(H12), C014(H014), C00W(H00W),
 C00X(H00X), C011(H011), C01M(H01p), C01R(H01v)
2.c Idealised Me refined as rotating group:
 C01B(H01c,H01d,H01e), C01O(H01s,H01t,H01u), C01U(H01y,H,Ha), C01X(H01,Hc,Hd),
 C01Y(H1,He,Hf), C01Z(H2,Hg,Hh), C020(H02a,H02b,H02c), C022(H02d,H02e,H02f)
;
_olex2_submission_special_instructions 'No special instructions were received'
_oxdiff_exptl_absorpt_empirical_details
;
Empirical correction (ABSPACK) includes:
- Absorption correction using spherical harmonics
- Frame scaling
- Detector area scaling
;
_oxdiff_exptl_absorpt_empirical_full_max 2.207
_oxdiff_exptl_absorpt_empirical_full_min 0.692

loop_
_space_group_symop_id
_space_group_symop_operation_xyz
1 x,y,z
2 -x,-y,-z

loop_
_atom_site_label
_atom_site_type_symbol
_atom_site_fract_x
_atom_site_fract_y
_atom_site_fract_z
_atom_site_U_iso_or_equiv
_atom_site_adp_type
_atom_site_occupancy
_atom_site_refinement_flags_posn
Fe01 Fe 0.29040(2) 0.79739(2) 0.229632(14) 0.01124(9) Uani 1.000000 .
P002 P 0.20386(4) 0.84974(4) 0.13477(2) 0.01338(11) Uani 1.000000 .
P003 P 0.14656(4) 0.93821(4) 0.26571(2) 0.01346(11) Uani 1.000000 .
P004 P 0.73223(4) 0.75827(4) 0.01920(3) 0.01847(12) Uani 1.000000 .
Cl1 Cl 0.29962(4) 0.96095(4) 0.50546(3) 0.03079(14) Uani 1.000000 .
Cl Cl 0.45897(6) 0.93141(5) 0.59446(3) 0.03810(16) Uani 1.000000 .
Cl3 Cl 0.79071(6) 0.38513(5) 0.00873(3) 0.04044(16) Uani 1.000000 .
Cl2 Cl 0.85696(6) 0.23566(7) 0.13412(3) 0.04829(18) Uani 1.000000 .
F009 F 0.75354(12) 0.77441(11) -0.06449(6) 0.0288(3) Uani 1.000000 .
F00A F 0.79004(12) 0.62986(10) 0.02355(7) 0.0297(3) Uani 1.000000 .
F00B F 0.70992(13) 0.74368(11) 0.10273(6) 0.0312(3) Uani 1.000000 .
F00C F 0.67350(12) 0.88800(10) 0.01443(7) 0.0326(3) Uani 1.000000 .
F00D F 0.61143(11) 0.74107(12) 0.02454(7) 0.0326(3) Uani 1.000000 .
F00E F 0.85183(12) 0.77755(12) 0.01362(8) 0.0355(3) Uani 1.000000 .
N00F N 0.18301(14) 0.66288(13) 0.35110(8) 0.0151(3) Uani 1.000000 .
N00G N 0.42078(14) 0.68541(13) 0.18965(8) 0.0150(3) Uani 1.000000 .
N00H N 0.46532(14) 0.76282(13) 0.32054(8) 0.0147(3) Uani 1.000000 .
N00I N 0.20278(14) 0.59626(13) 0.26018(9) 0.0165(3) Uani 1.000000 .
N00J N 0.30822(14) 0.73782(13) 0.37942(8) 0.0148(3) Uani 1.000000 .
N00K N 0.37150(14) 0.90470(13) 0.17884(8) 0.0154(3) Uani 1.000000 .
C00L C 0.18171(17) 0.34809(16) 0.65058(11) 0.0179(4) Uani 1.000000 .
C00M C 0.50329(17) 0.62065(16) 0.17279(10) 0.0166(4) Uani 1.000000 .
C00N C 0.19465(16) 0.72683(16) 0.39688(10) 0.0152(4) Uani 1.000000 .
C00O C 0.15161(17) 1.01506(16) 0.32981(11) 0.0188(4) Uani 1.000000 .
C00P C 0.28616(17) 0.58633(15) 0.65687(10) 0.0160(4) Uani 1.000000 .
C00Q C 0.36148(16) 0.76698(15) 0.31230(10) 0.0140(4) Uani 1.000000 .
C00R C 0.05023(18) 0.84847(17) 0.53237(10) 0.0215(4) Uani 1.000000 .
C00S C 0.20954(16) 0.44484(16) 0.61495(10) 0.0164(4) Uani 1.000000 .
C00T C 0.24080(17) 0.56527(16) 0.19049(10) 0.0164(4) Uani 1.000000 .
C00U C 0.10777(16) 0.65769(16) 0.59134(10) 0.0155(4) Uani 1.000000 .
C00V C 0.22001(16) 0.68075(16) 0.28012(10) 0.0148(4) Uani 1.000000 .
C00W C -0.01514(17) 0.63618(16) 0.73787(11) 0.0184(4) Uani 1.000000 .
C00X C 0.37663(17) 0.71732(15) 0.42759(10) 0.0161(4) Uani 1.000000 .
C00Y C 0.41845(16) 0.96627(16) 0.14525(10) 0.0161(4) Uani 1.000000 .
C00Z C 0.00418(17) 0.91708(16) 0.29499(10) 0.0177(4) Uani 1.000000 .
C010 C 0.02495(17) 0.63985(18) 0.56430(10) 0.0198(4) Uani 1.000000 .
C011 C 0.47485(17) 0.73394(16) 0.39026(10) 0.0176(4) Uani 1.000000 .
C012 C 0.08795(16) 0.55575(16) 0.72352(10) 0.0158(4) Uani 1.000000 .
C013 C -0.03290(18) 0.82845(18) 0.50870(11) 0.0230(4) Uani 1.000000 .
C014 C -0.08320(18) 0.63708(17) 0.80451(11) 0.0209(4) Uani 1.000000 .
C015 C 0.11900(17) 0.76438(16) 0.57282(10) 0.0165(4) Uani 1.000000 .
C016 C 0.15133(18) 1.00086(16) 0.12120(11) 0.0197(4) Uani 1.000000 .
C017 C 0.26999(17) 0.44016(16) 0.54554(11) 0.0183(4) Uani 1.000000 .
C018 C 0.11801(18) 0.47510(17) 0.78156(11) 0.0197(4) Uani 1.000000 .
C019 C 0.04957(19) 0.47314(18) 0.84776(11) 0.0228(4) Uani 1.000000 .
C01A C 0.21367(18) 0.25398(17) 0.62075(12) 0.0215(4) Uani 1.000000 .
C01B C 0.25125(18) 0.88077(18) -0.01496(10) 0.0209(4) Uani 1.000000 .
C01C C 0.27292(18) 0.66782(17) 0.69504(11) 0.0189(4) Uani 1.000000 .
C01D C 0.56200(16) 0.78344(16) 0.26597(10) 0.0162(4) Uani 1.000000 .
C01E C 0.68593(17) 0.91221(17) 0.21526(11) 0.0196(4) Uani 1.000000 .
C01F C 0.39811(18) 0.53310(17) 0.62966(11) 0.0207(4) Uani 1.000000 .
C01G C 0.27450(17) 0.25258(17) 0.55294(12) 0.0213(4) Uani 1.000000 .
C01H C 0.12731(17) 1.04729(16) 0.18891(10) 0.0185(4) Uani 1.000000 .
C01I C 0.58199(17) 0.89112(16) 0.26792(10) 0.0175(4) Uani 1.000000 .
C01J C 0.08345(17) 0.80050(16) 0.13352(11) 0.0178(4) Uani 1.000000 .
C01K C 0.47421(19) 0.64123(18) 0.67585(12) 0.0247(5) Uani 1.000000 .
C01L C 0.36375(19) 0.69637(17) 0.70395(11) 0.0226(4) Uani 1.000000 .
C01M C 0.15535(19) 0.52992(18) 0.31693(11) 0.0228(4) Uani 1.000000 .
C01N C 0.33344(18) 0.45675(16) 0.18994(11) 0.0212(4) Uani 1.000000 .
C01O C -0.09089(17) 1.01205(17) 0.32280(11) 0.0220(4) Uani 1.000000 .
C01P C 0.49069(18) 0.55860(18) 0.63960(12) 0.0258(5) Uani 1.000000 .
C01Q C 0.30161(18) 0.34776(18) 0.51474(11) 0.0213(4) Uani 1.000000 .
C01R C 0.14410(18) 0.57067(17) 0.37415(11) 0.0208(4) Uani 1.000000 .
C01S C -0.04474(17) 0.72306(19) 0.52439(11) 0.0237(5) Uani 1.000000 .
C01T C 0.29987(17) 0.82417(17) 0.05114(10) 0.0184(4) Uani 1.000000 .
C01U C 0.26018(19) 1.04881(19) 0.31726(12) 0.0245(5) Uani 1.000000 .
C01V C -0.05148(19) 0.55482(18) 0.85992(11) 0.0224(4) Uani 1.000000 .
C01W C 0.3816(2) 0.43105(19) 0.11634(12) 0.0268(5) Uani 1.000000 .
C01X C 0.60843(18) 0.53682(17) 0.15411(12) 0.0238(4) Uani 1.000000 .
C01Y C 0.69707(19) 1.02473(19) 0.21490(12) 0.0248(5) Uani 1.000000 .
C01Z C -0.01792(18) 0.88366(19) 0.10467(12) 0.0264(5) Uani 1.000000 .
C020 C 0.47795(19) 1.04592(18) 0.10365(12) 0.0243(5) Uani 1.000000 .
C021 C 0.4187(2) 0.87137(19) 0.53912(12) 0.0268(5) Uani 1.000000 .
C022 C 0.4769(2) 0.3239(2) 0.11499(16) 0.0411(6) Uani 1.000000 .
B023 B 0.17450(19) 0.55884(18) 0.64667(11) 0.0159(4) Uani 1.000000 .
C024 C 0.8861(2) 0.3453(3) 0.06669(17) 0.0466(7) Uani 1.000000 .
H017 H 0.28965(17) 0.50229(16) 0.51906(11) 0.0219(5) Uiso 1.000000 R
H10 H 0.34087(18) 0.34926(18) 0.46865(11) 0.0256(5) Uiso 1.000000 R
H6 H 0.29685(17) 0.18963(17) 0.53321(12) 0.0256(5) Uiso 1.000000 R
H3 H 0.19386(18) 0.19166(17) 0.64674(12) 0.0258(5) Uiso 1.000000 R
H00L H 0.14007(17) 0.34665(16) 0.69612(11) 0.0215(5) Uiso 1.000000 R
H5 H 0.41171(18) 0.47839(17) 0.60384(11) 0.0248(5) Uiso 1.000000 R
H9 H 0.56386(18) 0.51953(18) 0.62161(12) 0.0309(6) Uiso 1.000000 R
H7 H 0.53545(19) 0.65977(18) 0.68144(12) 0.0296(6) Uiso 1.000000 R
H8 H 0.35072(19) 0.75228(17) 0.72867(11) 0.0271(5) Uiso 1.000000 R
H4 H 0.20011(18) 0.70444(17) 0.71533(11) 0.0226(5) Uiso 1.000000 R
H015 H 0.17430(17) 0.77963(16) 0.58805(10) 0.0198(5) Uiso 1.000000 R
H00R H 0.06020(18) 0.91820(17) 0.52125(10) 0.0258(5) Uiso 1.000000 R
H013 H -0.08006(18) 0.88471(18) 0.48269(11) 0.0275(5) Uiso 1.000000 R
H11 H -0.09931(17) 0.70821(19) 0.50819(11) 0.0285(5) Uiso 1.000000 R
H010 H 0.01656(17) 0.56966(18) 0.57351(10) 0.0237(5) Uiso 1.000000 R
H018 H 0.18662(18) 0.42097(17) 0.77514(11) 0.0236(5) Uiso 1.000000 R
H019 H 0.07148(19) 0.41692(18) 0.88409(11) 0.0274(5) Uiso 1.000000 R
H12 H -0.09716(19) 0.55453(18) 0.90433(11) 0.0268(5) Uiso 1.000000 R
H014 H -0.15013(18) 0.69297(17) 0.81195(11) 0.0251(5) Uiso 1.000000 R
H00W H -0.03908(17) 0.69115(16) 0.70145(11) 0.0221(5) Uiso 1.000000 R
H00a H 0.14048(16) 0.79879(16) 0.39187(10) 0.0182(4) Uiso 1.000000 R
H00b H 0.17899(16) 0.69110(16) 0.44516(10) 0.0182(4) Uiso 1.000000 R
H00c H 0.14194(17) 0.97064(16) 0.37598(11) 0.0225(5) Uiso 1.000000 R
H00d H 0.08800(17) 1.08066(16) 0.32989(11) 0.0225(5) Uiso 1.000000 R
H00e H 0.26910(17) 0.62221(16) 0.15746(10) 0.0197(5) Uiso 1.000000 R
H00f H 0.17691(17) 0.55944(16) 0.17545(10) 0.0197(5) Uiso 1.000000 R
H00X H 0.35804(17) 0.69636(15) 0.47582(10) 0.0193(5) Uiso 1.000000 R
H00g H -0.01586(17) 0.90121(16) 0.25595(10) 0.0212(5) Uiso 1.000000 R
H00h H 0.00820(17) 0.85286(16) 0.33144(10) 0.0212(5) Uiso 1.000000 R
H011 H 0.53785(17) 0.72733(16) 0.40786(10) 0.0212(5) Uiso 1.000000 R
H01a H 0.20707(18) 1.03105(16) 0.08654(11) 0.0236(5) Uiso 1.000000 R
H01b H 0.08234(18) 1.02405(16) 0.10288(11) 0.0236(5) Uiso 1.000000 R
H01c H 0.3078(5) 0.8614(11) -0.05550(11) 0.0314(6) Uiso 1.000000 GR
H01d H 0.1865(9) 0.8576(10) -0.0135(4) 0.0314(6) Uiso 1.000000 GR
H01e H 0.2290(13) 0.95874(18) -0.0173(5) 0.0314(6) Uiso 1.000000 GR
H01f H 0.62948(16) 0.72372(16) 0.27284(10) 0.0195(5) Uiso 1.000000 R
H01g H 0.54760(16) 0.78604(16) 0.22039(10) 0.0195(5) Uiso 1.000000 R
H01h H 0.75319(17) 0.85612(17) 0.22706(11) 0.0235(5) Uiso 1.000000 R
H01i H 0.68005(17) 0.90793(17) 0.16887(11) 0.0235(5) Uiso 1.000000 R
H01j H 0.05023(17) 1.09440(16) 0.19646(10) 0.0222(5) Uiso 1.000000 R
H01k H 0.17777(17) 1.09150(16) 0.18361(10) 0.0222(5) Uiso 1.000000 R
H01l H 0.59102(17) 0.89006(16) 0.31460(10) 0.0210(5) Uiso 1.000000 R
H01m H 0.51589(17) 0.95094(16) 0.25834(10) 0.0210(5) Uiso 1.000000 R
H01n H 0.11276(17) 0.74182(16) 0.10624(11) 0.0214(5) Uiso 1.000000 R
H01o H 0.05553(17) 0.76881(16) 0.18110(11) 0.0214(5) Uiso 1.000000 R
H01p H 0.13519(19) 0.46861(18) 0.31540(11) 0.0274(5) Uiso 1.000000 R
H01q H 0.39380(18) 0.45981(16) 0.20982(11) 0.0254(5) Uiso 1.000000 R
H01r H 0.30273(18) 0.39842(16) 0.21898(11) 0.0254(5) Uiso 1.000000 R
H01s H -0.0957(9) 1.0767(4) 0.2875(3) 0.0330(6) Uiso 1.000000 GR
H01t H -0.1613(3) 0.9940(6) 0.3346(8) 0.0330(6) Uiso 1.000000 GR
H01u H -0.0754(7) 1.0253(9) 0.3638(5) 0.0330(6) Uiso 1.000000 GR
H01v H 0.11590(18) 0.54286(17) 0.42010(11) 0.0250(5) Uiso 1.000000 R
H01w H 0.36611(17) 0.84723(17) 0.04816(10) 0.0220(5) Uiso 1.000000 R
H01x H 0.32503(17) 0.74580(17) 0.05149(10) 0.0220(5) Uiso 1.000000 R
H01y H 0.2727(8) 1.0903(12) 0.2709(3) 0.0367(7) Uiso 1.000000 GR
H H 0.2528(6) 1.0928(12) 0.3510(6) 0.0367(7) Uiso 1.000000 GR
Ha H 0.3231(3) 0.98447(19) 0.3220(9) 0.0367(7) Uiso 1.000000 GR
H01z H 0.3215(2) 0.42606(19) 0.09700(12) 0.0322(6) Uiso 1.000000 R
Hb H 0.4102(2) 0.49050(19) 0.08701(12) 0.0322(6) Uiso 1.000000 R
H01 H 0.6142(7) 0.5236(10) 0.1081(4) 0.0358(7) Uiso 1.000000 GR
Hc H 0.67139(19) 0.5613(6) 0.1546(9) 0.0358(7) Uiso 1.000000 GR
Hd H 0.6090(6) 0.4704(4) 0.1873(5) 0.0358(7) Uiso 1.000000 GR
H1 H 0.7637(8) 1.0355(6) 0.1819(7) 0.0372(7) Uiso 1.000000 GR
He H 0.6316(7) 1.0804(2) 0.2017(9) 0.0372(7) Uiso 1.000000 GR
Hf H 0.7029(15) 1.0291(5) 0.2608(2) 0.0372(7) Uiso 1.000000 GR
H2 H 0.0075(3) 0.9162(11) 0.0574(3) 0.0396(7) Uiso 1.000000 GR
Hg H -0.0723(7) 0.8471(3) 0.1054(9) 0.0396(7) Uiso 1.000000 GR
Hh H -0.0523(9) 0.9397(8) 0.1331(6) 0.0396(7) Uiso 1.000000 GR
H02a H 0.5268(11) 1.0180(6) 0.0629(5) 0.0364(7) Uiso 1.000000 GR
H02b H 0.42388(19) 1.1135(5) 0.0895(8) 0.0364(7) Uiso 1.000000 GR
H02c H 0.5223(11) 1.0585(11) 0.1312(3) 0.0364(7) Uiso 1.000000 GR
H02g H 0.4011(2) 0.80440(19) 0.56508(12) 0.0321(6) Uiso 1.000000 R
H02h H 0.4814(2) 0.85242(19) 0.50063(12) 0.0321(6) Uiso 1.000000 R
H02d H 0.5010(13) 0.3081(10) 0.0682(3) 0.0617(10) Uiso 1.000000 GR
H02e H 0.5395(8) 0.3309(6) 0.1300(11) 0.0617(10) Uiso 1.000000 GR
H02f H 0.4501(6) 0.2655(4) 0.1459(9) 0.0617(10) Uiso 1.000000 GR
H02i H 0.9631(2) 0.3221(3) 0.04091(17) 0.0559(9) Uiso 1.000000 R
H02j H 0.8793(2) 0.4073(3) 0.08744(17) 0.0559(9) Uiso 1.000000 R

loop_
_atom_site_aniso_label
_atom_site_aniso_U_11
_atom_site_aniso_U_22
_atom_site_aniso_U_33
_atom_site_aniso_U_12
_atom_site_aniso_U_13
_atom_site_aniso_U_23
Fe01 0.01393(16) 0.00939(16) 0.01120(16) -0.00372(12) -0.00203(12) -0.00316(11)
P002 0.0166(2) 0.0122(2) 0.0121(2) -0.00402(18) -0.00329(17) -0.00309(18)
P003 0.0164(2) 0.0106(2) 0.0134(2) -0.00332(17) -0.00188(17) -0.00379(18)
P004 0.0236(3) 0.0150(3) 0.0163(3) -0.0057(2) -0.00181(19) -0.00393(19)
Cl1 0.0245(3) 0.0226(3) 0.0412(3) -0.0026(2) -0.0041(2) -0.0061(2)
Cl 0.0604(4) 0.0390(3) 0.0263(3) -0.0300(3) -0.0096(3) -0.0031(2)
Cl3 0.0675(4) 0.0252(3) 0.0296(3) -0.0163(3) -0.0057(3) -0.0060(2)
Cl2 0.0481(4) 0.0664(5) 0.0310(3) -0.0098(3) -0.0175(3) -0.0079(3)
F009 0.0407(8) 0.0269(7) 0.0162(6) -0.0096(6) -0.0023(5) -0.0023(5)
F00A 0.0412(8) 0.0166(6) 0.0259(7) -0.0027(5) -0.0033(6) -0.0047(5)
F00B 0.0479(8) 0.0302(7) 0.0168(6) -0.0132(6) -0.0028(6) -0.0074(5)
F00C 0.0412(8) 0.0162(6) 0.0339(7) -0.0039(5) 0.0001(6) -0.0063(5)
F00D 0.0291(7) 0.0362(8) 0.0338(7) -0.0160(6) -0.0064(6) 0.0014(6)
F00E 0.0301(7) 0.0396(8) 0.0403(8) -0.0169(6) -0.0093(6) -0.0006(6)
N00F 0.0188(8) 0.0147(8) 0.0136(8) -0.0074(6) -0.0019(6) -0.0036(6)
N00G 0.0199(8) 0.0137(8) 0.0131(7) -0.0073(7) -0.0026(6) -0.0025(6)
N00H 0.0168(8) 0.0131(8) 0.0153(8) -0.0031(6) -0.0040(6) -0.0050(6)
N00I 0.0219(8) 0.0142(8) 0.0158(8) -0.0078(6) -0.0028(6) -0.0043(6)
N00J 0.0185(8) 0.0133(8) 0.0130(8) -0.0044(6) -0.0034(6) -0.0031(6)
N00K 0.0183(8) 0.0143(8) 0.0145(8) -0.0027(7) -0.0045(6) -0.0060(7)
C00L 0.0178(9) 0.0169(10) 0.0203(10) -0.0053(7) -0.0066(8) -0.0019(8)
C00M 0.0197(10) 0.0140(9) 0.0166(9) -0.0060(8) -0.0027(7) -0.0026(8)
C00N 0.0193(9) 0.0140(9) 0.0133(9) -0.0058(7) -0.0010(7) -0.0050(7)
C00O 0.0227(10) 0.0161(10) 0.0190(10) -0.0057(8) -0.0020(8) -0.0077(8)
C00P 0.0208(10) 0.0108(9) 0.0150(9) -0.0042(7) -0.0049(7) 0.0015(7)
C00Q 0.0153(9) 0.0103(8) 0.0168(9) -0.0030(7) -0.0013(7) -0.0057(7)
C00R 0.0290(11) 0.0139(9) 0.0155(9) 0.0010(8) -0.0010(8) -0.0048(8)
C00S 0.0159(9) 0.0154(9) 0.0187(9) -0.0021(7) -0.0074(7) -0.0031(8)
C00T 0.0223(10) 0.0139(9) 0.0162(9) -0.0062(8) -0.0045(7) -0.0062(7)
C00U 0.0167(9) 0.0168(9) 0.0119(9) -0.0031(7) -0.0008(7) -0.0045(7)
C00V 0.0166(9) 0.0139(9) 0.0148(9) -0.0035(7) -0.0037(7) -0.0048(7)
C00W 0.0219(10) 0.0155(9) 0.0194(10) -0.0054(8) -0.0053(8) -0.0043(8)
C00X 0.0225(10) 0.0126(9) 0.0149(9) -0.0032(7) -0.0077(7) -0.0038(7)
C00Y 0.0181(9) 0.0140(9) 0.0163(9) -0.0038(8) -0.0050(7) -0.0021(8)
C00Z 0.0200(10) 0.0169(10) 0.0167(9) -0.0056(8) -0.0020(7) -0.0050(8)
C010 0.0193(10) 0.0227(10) 0.0178(10) -0.0088(8) -0.0024(8) -0.0015(8)
C011 0.0237(10) 0.0131(9) 0.0186(10) -0.0029(7) -0.0093(8) -0.0050(8)
C012 0.0195(9) 0.0133(9) 0.0171(9) -0.0060(7) -0.0046(7) -0.0042(7)
C013 0.0202(10) 0.0251(11) 0.0155(10) 0.0043(8) -0.0047(8) -0.0024(8)
C014 0.0213(10) 0.0199(10) 0.0243(10) -0.0071(8) -0.0011(8) -0.0106(8)
C015 0.0201(9) 0.0149(9) 0.0137(9) -0.0018(7) -0.0036(7) -0.0050(7)
C016 0.0276(11) 0.0141(9) 0.0181(10) -0.0048(8) -0.0084(8) -0.0014(8)
C017 0.0206(10) 0.0149(9) 0.0187(10) -0.0035(8) -0.0053(8) -0.0023(8)
C018 0.0215(10) 0.0192(10) 0.0191(10) -0.0059(8) -0.0052(8) -0.0032(8)
C019 0.0296(11) 0.0250(11) 0.0171(10) -0.0122(9) -0.0074(8) -0.0004(8)
C01A 0.0235(10) 0.0140(10) 0.0305(11) -0.0070(8) -0.0124(9) -0.0002(8)
C01B 0.0275(11) 0.0231(10) 0.0146(9) -0.0099(8) -0.0047(8) -0.0033(8)
C01C 0.0214(10) 0.0176(10) 0.0178(9) -0.0050(8) -0.0052(8) -0.0027(8)
C01D 0.0146(9) 0.0177(9) 0.0166(9) -0.0045(7) -0.0023(7) -0.0043(8)
C01E 0.0197(10) 0.0207(10) 0.0194(10) -0.0068(8) -0.0029(8) -0.0049(8)
C01F 0.0210(10) 0.0137(9) 0.0277(11) -0.0041(8) -0.0052(8) -0.0049(8)
C01G 0.0211(10) 0.0163(10) 0.0306(11) -0.0009(8) -0.0124(9) -0.0097(8)
C01H 0.0214(10) 0.0124(9) 0.0177(9) -0.0017(7) -0.0025(8) -0.0013(8)
C01I 0.0179(9) 0.0173(10) 0.0193(10) -0.0050(8) -0.0041(8) -0.0065(8)
C01J 0.0192(9) 0.0164(9) 0.0188(10) -0.0049(8) -0.0039(8) -0.0048(8)
C01K 0.0265(11) 0.0252(11) 0.0264(11) -0.0147(9) -0.0125(9) 0.0063(9)
C01L 0.0319(11) 0.0190(10) 0.0221(10) -0.0107(9) -0.0107(9) -0.0023(8)
C01M 0.0304(11) 0.0211(10) 0.0223(10) -0.0171(9) -0.0016(9) -0.0037(9)
C01N 0.0269(11) 0.0147(10) 0.0238(10) -0.0059(8) -0.0074(8) -0.0041(8)
C01O 0.0187(10) 0.0216(10) 0.0251(11) -0.0035(8) -0.0017(8) -0.0089(9)
C01P 0.0192(10) 0.0208(11) 0.0341(12) -0.0053(8) -0.0048(9) 0.0002(9)
C01Q 0.0211(10) 0.0236(11) 0.0190(10) -0.0017(8) -0.0068(8) -0.0066(8)
C01R 0.0261(10) 0.0188(10) 0.0197(10) -0.0128(8) -0.0010(8) -0.0019(8)
C01S 0.0156(9) 0.0348(12) 0.0199(10) -0.0059(9) -0.0053(8) -0.0027(9)
C01T 0.0202(9) 0.0220(10) 0.0136(9) -0.0070(8) -0.0013(7) -0.0052(8)
C01U 0.0245(11) 0.0253(11) 0.0282(11) -0.0090(9) -0.0031(9) -0.0125(9)
C01V 0.0285(11) 0.0284(11) 0.0158(10) -0.0164(9) 0.0015(8) -0.0086(8)
C01W 0.0283(11) 0.0232(11) 0.0300(12) -0.0018(9) -0.0072(9) -0.0125(9)
C01X 0.0214(10) 0.0167(10) 0.0287(11) -0.0026(8) 0.0009(8) -0.0055(9)
C01Y 0.0259(11) 0.0284(12) 0.0237(11) -0.0140(9) -0.0032(9) -0.0044(9)
C01Z 0.0210(10) 0.0297(12) 0.0290(11) -0.0047(9) -0.0099(9) -0.0041(9)
C020 0.0255(11) 0.0198(10) 0.0288(11) -0.0116(9) -0.0058(9) 0.0012(9)
C021 0.0320(12) 0.0226(11) 0.0265(11) -0.0054(9) -0.0073(9) -0.0073(9)
C022 0.0381(14) 0.0285(13) 0.0568(17) 0.0036(11) -0.0094(12) -0.0253(12)
B023 0.0178(10) 0.0136(10) 0.0158(10) -0.0041(8) -0.0041(8) -0.0013(8)
C024 0.0327(14) 0.0476(16) 0.070(2) -0.0205(12) 0.0039(13) -0.0312(15)

loop_
_atom_type_symbol
_atom_type_scat_dispersion_real
_atom_type_scat_dispersion_imag
_atom_type_scat_Cromer_Mann_a1
_atom_type_scat_Cromer_Mann_a2
_atom_type_scat_Cromer_Mann_a3
_atom_type_scat_Cromer_Mann_a4
_atom_type_scat_Cromer_Mann_b1
_atom_type_scat_Cromer_Mann_b2
_atom_type_scat_Cromer_Mann_b3
_atom_type_scat_Cromer_Mann_b4
_atom_type_scat_Cromer_Mann_c
_atom_type_scat_source
_atom_type_scat_dispersion_source
B 0.00925 0.00394 2.05450 1.33260 1.09790 0.70680 23.21850 1.02100 60.34980 0.14030 -0.19320 'International Tables Volume C Table 6.1.1.4 (pp. 500-502)' 'Brennan, Cowan, Rev. Sci. Instrum., 1992, 63, 850'
C 0.01788 0.00908 2.31000 1.02000 1.58860 0.86500 20.84390 10.20750 0.56870 51.65120 0.21560 'International Tables Volume C Table 6.1.1.4 (pp. 500-502)' 'Brennan, Cowan, Rev. Sci. Instrum., 1992, 63, 850'
Cl 0.36457 0.70364 11.46040 7.19640 6.25560 1.64550 0.01040 1.16620 18.51940 47.77840 -9.55740 'International Tables Volume C Table 6.1.1.4 (pp. 500-502)' 'Brennan, Cowan, Rev. Sci. Instrum., 1992, 63, 850'
F 0.07327 0.05351 3.53920 2.64120 1.51700 1.02430 10.28250 4.29440 0.26150 26.14760 0.27760 'International Tables Volume C Table 6.1.1.4 (pp. 500-502)' 'Brennan, Cowan, Rev. Sci. Instrum., 1992, 63, 850'
Fe -1.13125 3.15233 11.76950 7.35730 3.52220 2.30450 4.76110 0.30720 15.35350 76.88050 1.03690 'International Tables Volume C Table 6.1.1.4 (pp. 500-502)' 'Brennan, Cowan, Rev. Sci. Instrum., 1992, 63, 850'
H 0.00000 0.00000 0.49300 0.32291 0.14019 0.04081 10.51090 26.12570 3.14236 57.79970 0.00304 'International Tables Volume C Table 6.1.1.4 (pp. 500-502)' 'Brennan, Cowan, Rev. Sci. Instrum., 1992, 63, 850'
N 0.03110 0.01806 12.21260 3.13220 2.01250 1.16630 0.00570 9.89330 28.99750 0.58260 -11.52900 'International Tables Volume C Table 6.1.1.4 (pp. 500-502)' 'Brennan, Cowan, Rev. Sci. Instrum., 1992, 63, 850'
P 0.29730 0.43501 6.43450 4.17910 1.78000 1.49080 1.90670 27.15700 0.52600 68.16450 1.11490 'International Tables Volume C Table 6.1.1.4 (pp. 500-502)' 'Brennan, Cowan, Rev. Sci. Instrum., 1992, 63, 850'

loop_
_geom_angle_atom_site_label_1
_geom_angle_atom_site_label_2
_geom_angle_atom_site_label_3
_geom_angle
_geom_angle_site_symmetry_1
_geom_angle_site_symmetry_3
_geom_angle_publ_flag
P003 Fe01 P002 81.060(19) . . ?
N00G Fe01 P002 95.84(5) . . ?
N00G Fe01 P003 174.01(5) . . ?
N00K Fe01 P002 84.17(5) . . ?
N00K Fe01 P003 87.20(5) . . ?
N00K Fe01 N00G 87.38(7) . . ?
C00Q Fe01 P002 174.59(6) . . ?
C00Q Fe01 P003 94.59(6) . . ?
C00Q Fe01 N00G 88.20(7) . . ?
C00Q Fe01 N00K 92.45(7) . . ?
C00V Fe01 P002 97.82(6) . . ?
C00V Fe01 P003 96.97(6) . . ?
C00V Fe01 N00G 88.51(7) . . ?
C00V Fe01 N00K 175.61(7) . . ?
C00V Fe01 C00Q 85.85(8) . . ?
C016 P002 Fe01 106.46(7) . . ?
C01J P002 Fe01 121.74(6) . . ?
C01J P002 C016 106.17(9) . . ?
C01T P002 Fe01 114.75(7) . . ?
C01T P002 C016 102.53(10) . . ?
C01T P002 C01J 103.34(9) . . ?
C00O P003 Fe01 123.14(7) . . ?
C00Z P003 Fe01 117.35(7) . . ?
C00Z P003 C00O 103.33(9) . . ?
C01H P003 Fe01 107.14(7) . . ?
C01H P003 C00O 101.04(9) . . ?
C01H P003 C00Z 101.71(9) . . ?
F00A P004 F009 90.65(7) . . ?
F00B P004 F009 179.28(8) . . ?
F00B P004 F00A 90.06(7) . . ?
F00C P004 F009 89.09(7) . . ?
F00C P004 F00A 179.66(8) . . ?
F00C P004 F00B 90.21(8) . . ?
F00D P004 F009 89.94(8) . . ?
F00D P004 F00A 90.31(8) . . ?
F00D P004 F00B 89.91(8) . . ?
F00D P004 F00C 89.48(8) . . ?
F00E P004 F009 89.93(8) . . ?
F00E P004 F00A 90.62(8) . . ?
F00E P004 F00B 90.22(8) . . ?
F00E P004 F00C 89.59(8) . . ?
F00E P004 F00D 179.06(8) . . ?
C00V N00F C00N 123.11(16) . . ?
C01R N00F C00N 124.33(16) . . ?
C01R N00F C00V 112.26(16) . . ?
C00M N00G Fe01 171.30(16) . . ?
C011 N00H C00Q 111.81(16) . . ?
C01D N00H C00Q 128.07(16) . . ?
C01D N00H C011 120.12(16) . . ?
C00V N00I C00T 126.93(16) . . ?
C01M N00I C00T 120.90(17) . . ?
C01M N00I C00V 111.71(17) . . ?
C00Q N00J C00N 123.01(16) . . ?
C00X N00J C00N 124.60(16) . . ?
C00X N00J C00Q 112.36(16) . . ?
C00Y N00K Fe01 175.74(16) . . ?
C01A C00L C00S 123.0(2) . . ?
H00L C00L C00S 118.49(12) . . ?
H00L C00L C01A 118.49(12) . . ?
C01X C00M N00G 177.9(2) . . ?
N00J C00N N00F 109.88(15) . . ?
H00a C00N N00F 109.69(10) . . ?
H00a C00N N00J 109.69(10) . . ?
H00b C00N N00F 109.69(10) . . ?
H00b C00N N00J 109.69(10) . . ?
H00b C00N H00a 108.2 . . ?
C01U C00O P003 115.47(15) . . ?
H00c C00O P003 108.41(6) . . ?
H00c C00O C01U 108.41(11) . . ?
H00d C00O P003 108.41(6) . . ?
H00d C00O C01U 108.41(11) . . ?
H00d C00O H00c 107.5 . . ?
C01F C00P C01C 115.06(19) . . ?
B023 C00P C01C 120.49(18) . . ?
B023 C00P C01F 124.45(18) . . ?
N00H C00Q Fe01 134.03(14) . . ?
N00J C00Q Fe01 123.21(14) . . ?
N00J C00Q N00H 102.69(16) . . ?
C015 C00R C013 120.3(2) . . ?
H00R C00R C013 119.87(12) . . ?
H00R C00R C015 119.87(13) . . ?
C017 C00S C00L 114.36(19) . . ?
B023 C00S C00L 125.67(18) . . ?
B023 C00S C017 119.95(17) . . ?
C01N C00T N00I 111.95(16) . . ?
H00e C00T N00I 109.22(10) . . ?
H00e C00T C01N 109.22(11) . . ?
H00f C00T N00I 109.22(10) . . ?
H00f C00T C01N 109.22(11) . . ?
H00f C00T H00e 107.9 . . ?
C015 C00U C010 115.54(18) . . ?
B023 C00U C010 119.22(17) . . ?
B023 C00U C015 124.99(17) . . ?
N00F C00V Fe01 123.76(14) . . ?
N00I C00V Fe01 133.32(14) . . ?
N00I C00V N00F 102.72(16) . . ?
C014 C00W C012 122.67(19) . . ?
H00W C00W C012 118.66(11) . . ?
H00W C00W C014 118.66(12) . . ?
C011 C00X N00J 105.79(17) . . ?
H00X C00X N00J 127.10(11) . . ?
H00X C00X C011 127.10(12) . . ?
C020 C00Y N00K 178.8(2) . . ?
C01O C00Z P003 116.20(14) . . ?
H00g C00Z P003 108.24(6) . . ?
H00g C00Z C01O 108.24(11) . . ?
H00h C00Z P003 108.24(6) . . ?
H00h C00Z C01O 108.24(11) . . ?
H00h C00Z H00g 107.4 . . ?
C01S C010 C00U 122.6(2) . . ?
H010 C010 C00U 118.70(12) . . ?
H010 C010 C01S 118.70(13) . . ?
C00X C011 N00H 107.33(17) . . ?
H011 C011 N00H 126.33(11) . . ?
H011 C011 C00X 126.33(12) . . ?
C018 C012 C00W 115.14(18) . . ?
B023 C012 C00W 123.36(17) . . ?
B023 C012 C018 121.31(17) . . ?
C01S C013 C00R 119.07(18) . . ?
H013 C013 C00R 120.47(12) . . ?
H013 C013 C01S 120.47(12) . . ?
C01V C014 C00W 120.3(2) . . ?
H014 C014 C00W 119.85(12) . . ?
H014 C014 C01V 119.85(13) . . ?
C00U C015 C00R 122.43(19) . . ?
H015 C015 C00R 118.79(13) . . ?
H015 C015 C00U 118.79(11) . . ?
C01H C016 P002 112.84(13) . . ?
H01a C016 P002 109.02(7) . . ?
H01a C016 C01H 109.02(11) . . ?
H01b C016 P002 109.02(7) . . ?
H01b C016 C01H 109.02(11) . . ?
H01b C016 H01a 107.8 . . ?
C01Q C017 C00S 123.48(19) . . ?
H017 C017 C00S 118.26(12) . . ?
H017 C017 C01Q 118.26(12) . . ?
C019 C018 C012 122.8(2) . . ?
H018 C018 C012 118.59(12) . . ?
H018 C018 C019 118.59(12) . . ?
C01V C019 C018 120.21(19) . . ?
H019 C019 C018 119.89(13) . . ?
H019 C019 C01V 119.89(12) . . ?
C01G C01A C00L 120.60(19) . . ?
H3 C01A C00L 119.70(12) . . ?
H3 C01A C01G 119.70(12) . . ?
H01c C01B C01T 109.5 . . ?
H01d C01B C01T 109.5 . . ?
H01d C01B H01c 109.5 . . ?
H01e C01B C01T 109.5 . . ?
H01e C01B H01c 109.5 . . ?
H01e C01B H01d 109.5 . . ?
C01L C01C C00P 123.0(2) . . ?
H4 C01C C00P 118.49(12) . . ?
H4 C01C C01L 118.49(13) . . ?
C01I C01D N00H 111.28(16) . . ?
H01f C01D N00H 109.38(10) . . ?
H01f C01D C01I 109.38(10) . . ?
H01g C01D N00H 109.38(10) . . ?
H01g C01D C01I 109.38(10) . . ?
H01g C01D H01f 108.0 . . ?
C01Y C01E C01I 111.14(17) . . ?
H01h C01E C01I 109.41(11) . . ?
H01h C01E C01Y 109.41(11) . . ?
H01i C01E C01I 109.41(11) . . ?
H01i C01E C01Y 109.41(11) . . ?
H01i C01E H01h 108.0 . . ?
C01P C01F C00P 122.8(2) . . ?
H5 C01F C00P 118.62(12) . . ?
H5 C01F C01P 118.62(13) . . ?
C01Q C01G C01A 118.5(2) . . ?
H6 C01G C01A 120.74(12) . . ?
H6 C01G C01Q 120.74(13) . . ?
C016 C01H P003 112.04(13) . . ?
H01j C01H P003 109.20(6) . . ?
H01j C01H C016 109.20(11) . . ?
H01k C01H P003 109.20(7) . . ?
H01k C01H C016 109.20(11) . . ?
H01k C01H H01j 107.9 . . ?
C01E C01I C01D 113.01(17) . . ?
H01l C01I C01D 108.98(10) . . ?
H01l C01I C01E 108.98(11) . . ?
H01m C01I C01D 108.98(10) . . ?
H01m C01I C01E 108.98(11) . . ?
H01m C01I H01l 107.8 . . ?
C01Z C01J P002 118.09(15) . . ?
H01n C01J P002 107.79(7) . . ?
H01n C01J C01Z 107.79(12) . . ?
H01o C01J P002 107.79(6) . . ?
H01o C01J C01Z 107.79(12) . . ?
H01o C01J H01n 107.1 . . ?
C01P C01K C01L 118.6(2) . . ?
H7 C01K C01L 120.72(13) . . ?
H7 C01K C01P 120.72(13) . . ?
C01K C01L C01C 120.1(2) . . ?
H8 C01L C01C 119.97(13) . . ?
H8 C01L C01K 119.97(13) . . ?
C01R C01M N00I 107.20(18) . . ?
H01p C01M N00I 126.40(11) . . ?
H01p C01M C01R 126.40(12) . . ?
C01W C01N C00T 111.78(17) . . ?
H01q C01N C00T 109.26(11) . . ?
H01q C01N C01W 109.26(12) . . ?
H01r C01N C00T 109.26(11) . . ?
H01r C01N C01W 109.26(12) . . ?
H01r C01N H01q 107.9 . . ?
H01s C01O C00Z 109.5 . . ?
H01t C01O C00Z 109.5 . . ?
H01t C01O H01s 109.5 . . ?
H01u C01O C00Z 109.5 . . ?
H01u C01O H01s 109.5 . . ?
H01u C01O H01t 109.5 . . ?
C01K C01P C01F 120.5(2) . . ?
H9 C01P C01F 119.76(13) . . ?
H9 C01P C01K 119.76(13) . . ?
C01G C01Q C017 120.0(2) . . ?
H10 C01Q C017 120.00(12) . . ?
H10 C01Q C01G 120.00(13) . . ?
C01M C01R N00F 106.10(18) . . ?
H01v C01R N00F 126.95(11) . . ?
H01v C01R C01M 126.95(12) . . ?
C013 C01S C010 120.1(2) . . ?
H11 C01S C010 119.97(13) . . ?
H11 C01S C013 119.97(12) . . ?
C01B C01T P002 116.21(15) . . ?
H01w C01T P002 108.23(7) . . ?
H01w C01T C01B 108.23(11) . . ?
H01x C01T P002 108.23(7) . . ?
H01x C01T C01B 108.23(11) . . ?
H01x C01T H01w 107.4 . . ?
H01y C01U C00O 109.5 . . ?
H C01U C00O 109.5 . . ?
H C01U H01y 109.5 . . ?
Ha C01U C00O 109.5 . . ?
Ha C01U H01y 109.5 . . ?
Ha C01U H 109.5 . . ?
C019 C01V C014 118.81(19) . . ?
H12 C01V C014 120.60(13) . . ?
H12 C01V C019 120.60(12) . . ?
C022 C01W C01N 112.2(2) . . ?
H01z C01W C01N 109.17(12) . . ?
H01z C01W C022 109.17(14) . . ?
Hb C01W C01N 109.17(12) . . ?
Hb C01W C022 109.17(15) . . ?
Hb C01W H01z 107.9 . . ?
H01 C01X C00M 109.5 . . ?
Hc C01X C00M 109.5 . . ?
Hc C01X H01 109.5 . . ?
Hd C01X C00M 109.5 . . ?
Hd C01X H01 109.5 . . ?
Hd C01X Hc 109.5 . . ?
H1 C01Y C01E 109.5 . . ?
He C01Y C01E 109.5 . . ?
He C01Y H1 109.5 . . ?
Hf C01Y C01E 109.5 . . ?
Hf C01Y H1 109.5 . . ?
Hf C01Y He 109.5 . . ?
H2 C01Z C01J 109.5 . . ?
Hg C01Z C01J 109.5 . . ?
Hg C01Z H2 109.5 . . ?
Hh C01Z C01J 109.5 . . ?
Hh C01Z H2 109.5 . . ?
Hh C01Z Hg 109.5 . . ?
H02a C020 C00Y 109.5 . . ?
H02b C020 C00Y 109.5 . . ?
H02b C020 H02a 109.5 . . ?
H02c C020 C00Y 109.5 . . ?
H02c C020 H02a 109.5 . . ?
H02c C020 H02b 109.5 . . ?
Cl C021 Cl1 111.52(13) . . ?
H02g C021 Cl1 109.32(8) . . ?
H02g C021 Cl 109.32(8) . . ?
H02h C021 Cl1 109.32(8) . . ?
H02h C021 Cl 109.32(8) . . ?
H02h C021 H02g 108.0 . . ?
H02d C022 C01W 109.5 . . ?
H02e C022 C01W 109.5 . . ?
H02e C022 H02d 109.5 . . ?
H02f C022 C01W 109.5 . . ?
H02f C022 H02d 109.5 . . ?
H02f C022 H02e 109.5 . . ?
C00S B023 C00P 112.01(16) . . ?
C00U B023 C00P 110.61(15) . . ?
C00U B023 C00S 106.94(16) . . ?
C012 B023 C00P 106.56(16) . . ?
C012 B023 C00S 113.22(16) . . ?
C012 B023 C00U 107.44(16) . . ?
Cl2 C024 Cl3 110.49(14) . . ?
H02i C024 Cl3 109.55(10) . . ?
H02i C024 Cl2 109.55(10) . . ?
H02j C024 Cl3 109.55(10) . . ?
H02j C024 Cl2 109.55(10) . . ?
H02j C024 H02i 108.1 . . ?

loop_
_geom_bond_atom_site_label_1
_geom_bond_atom_site_label_2
_geom_bond_distance
_geom_bond_site_symmetry_2
_geom_bond_publ_flag
Fe01 P002 2.2980(5) . ?
Fe01 P003 2.2444(5) . ?
Fe01 N00G 1.9603(17) . ?
Fe01 N00K 1.9502(17) . ?
Fe01 C00Q 1.9900(19) . ?
Fe01 C00V 1.9626(19) . ?
P002 C016 1.848(2) . ?
P002 C01J 1.858(2) . ?
P002 C01T 1.835(2) . ?
P003 C00O 1.841(2) . ?
P003 C00Z 1.848(2) . ?
P003 C01H 1.8398(19) . ?
P004 F009 1.6037(13) . ?
P004 F00A 1.5923(13) . ?
P004 F00B 1.6013(13) . ?
P004 F00C 1.6088(13) . ?
P004 F00D 1.6018(14) . ?
P004 F00E 1.5979(14) . ?
Cl1 C021 1.767(2) . ?
Cl C021 1.762(2) . ?
Cl3 C024 1.770(3) . ?
Cl2 C024 1.785(3) . ?
N00F C00N 1.448(3) . ?
N00F C00V 1.368(2) . ?
N00F C01R 1.388(3) . ?
N00G C00M 1.145(3) . ?
N00H C00Q 1.359(3) . ?
N00H C011 1.386(3) . ?
N00H C01D 1.472(2) . ?
N00I C00T 1.467(2) . ?
N00I C00V 1.362(3) . ?
N00I C01M 1.389(3) . ?
N00J C00N 1.446(2) . ?
N00J C00Q 1.368(2) . ?
N00J C00X 1.388(2) . ?
N00K C00Y 1.144(3) . ?
C00L C00S 1.404(3) . ?
C00L C01A 1.396(3) . ?
C00L H00L 0.9300 . ?
C00M C01X 1.456(3) . ?
C00N H00a 0.9700 . ?
C00N H00b 0.9700 . ?
C00O C01U 1.531(3) . ?
C00O H00c 0.9700 . ?
C00O H00d 0.9700 . ?
C00P C01C 1.403(3) . ?
C00P C01F 1.397(3) . ?
C00P B023 1.650(3) . ?
C00R C013 1.387(3) . ?
C00R C015 1.396(3) . ?
C00R H00R 0.9300 . ?
C00S C017 1.412(3) . ?
C00S B023 1.648(3) . ?
C00T C01N 1.523(3) . ?
C00T H00e 0.9700 . ?
C00T H00f 0.9700 . ?
C00U C010 1.409(3) . ?
C00U C015 1.403(3) . ?
C00U B023 1.646(3) . ?
C00W C012 1.402(3) . ?
C00W C014 1.394(3) . ?
C00W H00W 0.9300 . ?
C00X C011 1.338(3) . ?
C00X H00X 0.9300 . ?
C00Y C020 1.461(3) . ?
C00Z C01O 1.526(3) . ?
C00Z H00g 0.9700 . ?
C00Z H00h 0.9700 . ?
C010 C01S 1.391(3) . ?
C010 H010 0.9300 . ?
C011 H011 0.9300 . ?
C012 C018 1.412(3) . ?
C012 B023 1.648(3) . ?
C013 C01S 1.391(3) . ?
C013 H013 0.9300 . ?
C014 C01V 1.390(3) . ?
C014 H014 0.9300 . ?
C015 H015 0.9300 . ?
C016 C01H 1.541(3) . ?
C016 H01a 0.9700 . ?
C016 H01b 0.9700 . ?
C017 C01Q 1.388(3) . ?
C017 H017 0.9300 . ?
C018 C019 1.388(3) . ?
C018 H018 0.9300 . ?
C019 C01V 1.388(3) . ?
C019 H019 0.9300 . ?
C01A C01G 1.382(3) . ?
C01A H3 0.9300 . ?
C01B C01T 1.532(3) . ?
C01B H01c 0.9600 . ?
C01B H01d 0.9600 . ?
C01B H01e 0.9600 . ?
C01C C01L 1.392(3) . ?
C01C H4 0.9300 . ?
C01D C01I 1.526(3) . ?
C01D H01f 0.9700 . ?
C01D H01g 0.9700 . ?
C01E C01I 1.524(3) . ?
C01E C01Y 1.526(3) . ?
C01E H01h 0.9700 . ?
C01E H01i 0.9700 . ?
C01F C01P 1.400(3) . ?
C01F H5 0.9300 . ?
C01G C01Q 1.396(3) . ?
C01G H6 0.9300 . ?
C01H H01j 0.9700 . ?
C01H H01k 0.9700 . ?
C01I H01l 0.9700 . ?
C01I H01m 0.9700 . ?
C01J C01Z 1.535(3) . ?
C01J H01n 0.9700 . ?
C01J H01o 0.9700 . ?
C01K C01L 1.394(3) . ?
C01K C01P 1.379(3) . ?
C01K H7 0.9300 . ?
C01L H8 0.9300 . ?
C01M C01R 1.337(3) . ?
C01M H01p 0.9300 . ?
C01N C01W 1.520(3) . ?
C01N H01q 0.9700 . ?
C01N H01r 0.9700 . ?
C01O H01s 0.9600 . ?
C01O H01t 0.9600 . ?
C01O H01u 0.9600 . ?
C01P H9 0.9300 . ?
C01Q H10 0.9300 . ?
C01R H01v 0.9300 . ?
C01S H11 0.9300 . ?
C01T H01w 0.9700 . ?
C01T H01x 0.9700 . ?
C01U H01y 0.9600 . ?
C01U H 0.9600 . ?
C01U Ha 0.9600 . ?
C01V H12 0.9300 . ?
C01W C022 1.528(3) . ?
C01W H01z 0.9700 . ?
C01W Hb 0.9700 . ?
C01X H01 0.9600 . ?
C01X Hc 0.9600 . ?
C01X Hd 0.9600 . ?
C01Y H1 0.9600 . ?
C01Y He 0.9600 . ?
C01Y Hf 0.9600 . ?
C01Z H2 0.9600 . ?
C01Z Hg 0.9600 . ?
C01Z Hh 0.9600 . ?
C020 H02a 0.9600 . ?
C020 H02b 0.9600 . ?
C020 H02c 0.9600 . ?
C021 H02g 0.9700 . ?
C021 H02h 0.9700 . ?
C022 H02d 0.9600 . ?
C022 H02e 0.9600 . ?
C022 H02f 0.9600 . ?
C024 H02i 0.9700 . ?
C024 H02j 0.9700 . ?

loop_
_geom_torsion_atom_site_label_1
_geom_torsion_atom_site_label_2
_geom_torsion_atom_site_label_3
_geom_torsion_atom_site_label_4
_geom_torsion
_geom_torsion_site_symmetry_1
_geom_torsion_site_symmetry_2
_geom_torsion_site_symmetry_3
_geom_torsion_site_symmetry_4
_geom_torsion_publ_flag
Fe01 C00Q N00H C011 -177.89(19) . . . . ?
Fe01 C00Q N00H C01D 1.4(2) . . . . ?
Fe01 C00Q N00J C00N -0.36(19) . . . . ?
Fe01 C00Q N00J C00X 177.90(15) . . . . ?
Fe01 C00V N00F C00N -1.65(19) . . . . ?
Fe01 C00V N00F C01R -175.66(16) . . . . ?
Fe01 C00V N00I C00T 3.5(2) . . . . ?
Fe01 C00V N00I C01M 175.75(19) . . . . ?
P002 C016 C01H P003 -4.75(14) . . . . ?
N00F C00N N00J C00Q 47.39(19) . . . . ?
N00F C00N N00J C00X -130.65(15) . . . . ?
N00F C00V N00I C00T -171.37(13) . . . . ?
N00F C00V N00I C01M 0.83(18) . . . . ?
N00F C01R C01M N00I 1.12(18) . . . . ?
N00H C00Q N00J C00N -177.71(13) . . . . ?
N00H C00Q N00J C00X 0.54(17) . . . . ?
N00H C011 C00X N00J -0.66(17) . . . . ?
N00H C01D C01I C01E 176.38(15) . . . . ?
N00I C00T C01N C01W -173.75(17) . . . . ?
C00L C00S C017 C01Q -1.1(2) . . . . ?
C00L C00S B023 C00P 113.6(2) . . . . ?
C00L C00S B023 C00U -125.1(2) . . . . ?
C00L C00S B023 C012 -6.9(2) . . . . ?
C00L C01A C01G C01Q -1.0(2) . . . . ?
C00P C01C C01L C01K -1.7(2) . . . . ?
C00P C01F C01P C01K -1.8(2) . . . . ?
C00P B023 C00S C017 -68.38(18) . . . . ?
C00P B023 C00U C010 166.80(16) . . . . ?
C00P B023 C00U C015 -19.3(2) . . . . ?
C00P B023 C012 C00W 109.54(16) . . . . ?
C00P B023 C012 C018 -65.20(18) . . . . ?
C00R C013 C01S C010 1.1(2) . . . . ?
C00R C015 C00U C010 2.2(2) . . . . ?
C00R C015 C00U B023 -171.96(18) . . . . ?
C00S C017 C01Q C01G -0.5(2) . . . . ?
C00S B023 C00U C010 44.59(19) . . . . ?
C00S B023 C00U C015 -141.48(15) . . . . ?
C00S B023 C012 C00W -126.89(17) . . . . ?
C00S B023 C012 C018 58.37(19) . . . . ?
C00T C01N C01W C022 178.4(2) . . . . ?
C00U C010 C01S C013 1.1(2) . . . . ?
C00U B023 C012 C00W -9.0(2) . . . . ?
C00U B023 C012 C018 176.22(15) . . . . ?
C00W C012 C018 C019 1.7(2) . . . . ?
C00W C014 C01V C019 0.9(2) . . . . ?
C012 C018 C019 C01V -2.3(2) . . . . ?
C014 C01V C019 C018 0.9(2) . . . . ?
C017 C01Q C01G C01A 1.6(2) . . . . ?
C01C C01L C01K C01P -0.1(2) . . . . ?
C01D C01I C01E C01Y 175.37(17) . . . . ?
C01F C01P C01K C01L 1.8(2) . . . . ?
